data_4504867
loop_
_publ_author_name
'Belloni, Maura'
'Kariuki, Benson M.'
'Manickam, M.'
'Wilkie, John'
'Preece, Jon A.'

_publ_section_title
;
 Design of Potentially Photorefractive Liquid Crystalline
 Materials:&#x2009; Derivatives of 3,6-Disubstituted Carbazole
;
_journal_issue 4
_journal_name_full 'Crystal Growth &amp; Design'
_journal_page_first 1443
_journal_paper_doi 10.1021/cg049580s
_journal_volume 5
_journal_year 2005
_chemical_formula_moiety 'C13 H9 Br2 N'
_chemical_formula_sum 'C13 H9 Br2 N'
_chemical_formula_weight 339.03
_chemical_name_systematic
;
 ?
;
_space_group_IT_number 29
_symmetry_cell_setting orthorhombic
_symmetry_space_group_name_Hall 'P 2c -2ac'
_symmetry_space_group_name_H-M 'P c a 21'
_atom_sites_solution_hydrogens geom
_atom_sites_solution_primary direct
_atom_sites_solution_secondary difmap
_audit_creation_method SHELXL-97
_cell_angle_alpha 90.00
_cell_angle_beta 90.00
_cell_angle_gamma 90.00
_cell_formula_units_Z 4
_cell_length_a 22.6571(3)
_cell_length_b 4.07250(10)
_cell_length_c 12.5717(2)
_cell_measurement_reflns_used 1947
_cell_measurement_temperature 296(2)
_cell_measurement_theta_max 71.07
_cell_measurement_theta_min 3.9
_cell_volume 1160.00(4)
_computing_cell_refinement SAINTPLUS
_computing_data_collection SMART
_computing_data_reduction SAINTPLUS
_computing_structure_refinement SHELXTL
_computing_structure_solution SHELXTL
_diffrn_ambient_temperature 296(2)
_diffrn_measured_fraction_theta_full 0.979
_diffrn_measured_fraction_theta_max 0.979
_diffrn_measurement_device_type 'Bruker Smart 6000 CCD'
_diffrn_measurement_method 'CCD scans'
_diffrn_radiation_monochromator graphite
_diffrn_radiation_source 'fine-focus sealed tube'
_diffrn_radiation_type CuK\a
_diffrn_radiation_wavelength 1.54178
_diffrn_reflns_av_R_equivalents 0.0349
_diffrn_reflns_av_sigmaI/netI 0.0431
_diffrn_reflns_limit_h_max 25
_diffrn_reflns_limit_h_min -27
_diffrn_reflns_limit_k_max 4
_diffrn_reflns_limit_k_min -4
_diffrn_reflns_limit_l_max 14
_diffrn_reflns_limit_l_min -15
_diffrn_reflns_number 5767
_diffrn_reflns_theta_full 71.07
_diffrn_reflns_theta_max 71.07
_diffrn_reflns_theta_min 3.90
_exptl_absorpt_coefficient_mu 8.603
_exptl_absorpt_correction_T_max 0.4398
_exptl_absorpt_correction_T_min 0.1319
_exptl_absorpt_correction_type empirical
_exptl_absorpt_process_details 'Sadabs in SaintPlus'
_exptl_crystal_colour Colourless
_exptl_crystal_density_diffrn 1.941
_exptl_crystal_density_method 'not measured'
_exptl_crystal_description Needle
_exptl_crystal_F_000 656
_exptl_crystal_size_max 0.24
_exptl_crystal_size_mid 0.22
_exptl_crystal_size_min 0.16
_refine_diff_density_max 0.405
_refine_diff_density_min -0.367
_refine_diff_density_rms 0.071
_refine_ls_abs_structure_details 'Flack H D (1983), Acta Cryst. A39, 876-881'
_refine_ls_abs_structure_Flack 0.10(3)
_refine_ls_extinction_coef 0.0022(2)
_refine_ls_extinction_expression Fc^*^=kFc[1+0.001xFc^2^\l^3^/sin(2\q)]^-1/4^
_refine_ls_extinction_method SHELXL
_refine_ls_goodness_of_fit_ref 1.015
_refine_ls_hydrogen_treatment constr
_refine_ls_matrix_type full
_refine_ls_number_parameters 147
_refine_ls_number_reflns 1995
_refine_ls_number_restraints 1
_refine_ls_restrained_S_all 1.015
_refine_ls_R_factor_all 0.0284
_refine_ls_R_factor_gt 0.0279
_refine_ls_shift/su_max 0.024
_refine_ls_shift/su_mean 0.001
_refine_ls_structure_factor_coef Fsqd
_refine_ls_weighting_details 'calc w=1/[\s^2^(Fo^2^)+(0.0464P)^2^+0.1125P] where P=(Fo^2^+2Fc^2^)/3'
_refine_ls_weighting_scheme calc
_refine_ls_wR_factor_gt 0.0719
_refine_ls_wR_factor_ref 0.0724
_reflns_number_gt 1947
_reflns_number_total 1995
_reflns_threshold_expression >2sigma(I)
_cod_data_source_file cg049580ssi20050324_100746.cif
_cod_data_source_block mb075_5
_cod_depositor_comments
;
The following automatic conversions were performed:

'_symmetry_cell_setting' value 'Orthorhombic' changed to
'orthorhombic' according to
/home/saulius/struct/CIF-dictionaries/cif_core.dic dictionary named
'cif_core.dic' version 2.4.1 from 2010-06-29.

Automatic conversion script
Id: cif_fix_values 1715 2011-07-08 13:25:40Z adriana 
;
_cod_original_sg_symbol_H-M Pca21
_cod_database_code 4504867

loop_
_symmetry_equiv_pos_as_xyz
'x, y, z'
'-x, -y, z+1/2'
'-x+1/2, y, z+1/2'
'x+1/2, -y, z'

loop_
_atom_site_label
_atom_site_type_symbol
_atom_site_fract_x
_atom_site_fract_y
_atom_site_fract_z
_atom_site_U_iso_or_equiv
_atom_site_adp_type
_atom_site_occupancy
_atom_site_symmetry_multiplicity
_atom_site_calc_flag
_atom_site_refinement_flags
C1 C -0.42862(16) -0.8469(8) 0.2742(3) 0.0460(8) Uani 1 1 d .
C2 C -0.36837(15) -0.8623(8) 0.2835(3) 0.0439(7) Uani 1 1 d .
H2 H -0.3455 -0.9637 0.2316 0.053 Uiso 1 1 calc R
C3 C -0.34248(13) -0.7212(7) 0.3731(3) 0.0384(6) Uani 1 1 d .
C4 C -0.37840(16) -0.5708(9) 0.4511(3) 0.0433(7) Uani 1 1 d .
C5 C -0.43917(17) -0.5570(9) 0.4408(3) 0.0491(8) Uani 1 1 d .
H5 H -0.4625 -0.4563 0.4922 0.059 Uiso 1 1 calc R
C6 C -0.46391(15) -0.6988(9) 0.3512(3) 0.0480(8) Uani 1 1 d .
H6 H -0.5047 -0.6951 0.3423 0.058 Uiso 1 1 calc R
C7 C -0.28211(16) -0.6853(8) 0.4096(3) 0.0424(7) Uani 1 1 d .
C8 C -0.22794(13) -0.7807(8) 0.3674(3) 0.0415(6) Uani 1 1 d .
H8 H -0.2256 -0.8918 0.3029 0.050 Uiso 1 1 calc R
C9 C -0.17804(16) -0.7044(9) 0.4248(3) 0.0453(8) Uani 1 1 d .
C10 C -0.18001(17) -0.5426(9) 0.5214(3) 0.0499(8) Uani 1 1 d .
H10 H -0.1452 -0.4969 0.5578 0.060 Uiso 1 1 calc R
C11 C -0.23412(19) -0.4479(9) 0.5645(3) 0.0515(9) Uani 1 1 d .
H11 H -0.2361 -0.3385 0.6293 0.062 Uiso 1 1 calc R
C12 C -0.28469(15) -0.5218(8) 0.5078(3) 0.0436(8) Uani 1 1 d .
C13 C -0.3629(2) -0.2769(11) 0.6250(3) 0.0575(10) Uani 1 1 d .
H13A H -0.3426 -0.3590 0.6866 0.086 Uiso 1 1 calc R
H13B H -0.4046 -0.3087 0.6336 0.086 Uiso 1 1 calc R
H13C H -0.3547 -0.0469 0.6169 0.086 Uiso 1 1 calc R
N1 N -0.34280(15) -0.4524(7) 0.5312(3) 0.0470(7) Uani 1 1 d .
Br1 Br -0.465850(19) -1.03231(9) 0.15272(5) 0.05915(16) Uani 1 1 d .
Br2 Br -0.103194(14) -0.83021(10) 0.37000(4) 0.05638(16) Uani 1 1 d .

loop_
_atom_site_aniso_label
_atom_site_aniso_U_11
_atom_site_aniso_U_22
_atom_site_aniso_U_33
_atom_site_aniso_U_23
_atom_site_aniso_U_13
_atom_site_aniso_U_12
C1 0.0424(19) 0.0449(17) 0.051(2) 0.0079(14) -0.0016(15) 0.0001(12)
C2 0.0421(19) 0.0455(16) 0.0440(17) 0.0036(13) 0.0005(15) 0.0017(12)
C3 0.0364(15) 0.0400(14) 0.0387(15) 0.0027(14) 0.0008(16) 0.0021(10)
C4 0.0472(18) 0.0389(16) 0.0437(17) 0.0054(13) 0.0082(15) 0.0020(13)
C5 0.0445(19) 0.0479(19) 0.055(2) 0.0028(16) 0.0167(18) 0.0044(14)
C6 0.0352(16) 0.053(2) 0.056(2) 0.0087(16) 0.0041(15) 0.0024(11)
C7 0.0438(19) 0.0421(17) 0.0414(18) 0.0052(12) 0.0032(13) 0.0022(12)
C8 0.0397(14) 0.0442(15) 0.0405(15) -0.0010(15) -0.0002(16) 0.0015(11)
C9 0.0420(18) 0.0436(18) 0.050(2) 0.0049(14) 0.0030(15) 0.0021(13)
C10 0.052(2) 0.049(2) 0.049(2) 0.0023(15) -0.0098(17) -0.0084(14)
C11 0.060(3) 0.052(2) 0.043(2) -0.0055(15) -0.0034(17) -0.0041(15)
C12 0.049(2) 0.0420(17) 0.0400(19) 0.0011(12) 0.0030(15) 0.0001(12)
C13 0.068(3) 0.061(2) 0.044(2) -0.0048(15) 0.0166(17) 0.0067(17)
N1 0.0509(17) 0.0492(16) 0.0410(16) -0.0019(12) 0.0072(13) 0.0010(12)
Br1 0.0524(3) 0.0623(2) 0.0627(3) -0.0001(2) -0.01427(19) -0.00072(14)
Br2 0.0385(2) 0.0631(3) 0.0675(3) -0.00112(19) -0.00127(19) 0.00286(13)

loop_
_atom_type_symbol
_atom_type_description
_atom_type_scat_dispersion_real
_atom_type_scat_dispersion_imag
_atom_type_scat_source
C C 0.0181 0.0091 'International Tables Vol C Tables 4.2.6.8 and 6.1.1.4'
H H 0.0000 0.0000 'International Tables Vol C Tables 4.2.6.8 and 6.1.1.4'
N N 0.0311 0.0180 'International Tables Vol C Tables 4.2.6.8 and 6.1.1.4'
Br Br -0.6763 1.2805 'International Tables Vol C Tables 4.2.6.8 and 6.1.1.4'

loop_
_geom_angle_atom_site_label_1
_geom_angle_atom_site_label_2
_geom_angle_atom_site_label_3
_geom_angle
C2 C1 C6 122.1(3)
C2 C1 Br1 119.5(3)
C6 C1 Br1 118.4(3)
C1 C2 C3 118.0(3)
C2 C3 C4 119.8(3)
C2 C3 C7 134.0(3)
C4 C3 C7 106.2(3)
N1 C4 C5 129.5(3)
N1 C4 C3 108.8(3)
C5 C4 C3 121.7(3)
C4 C5 C6 117.5(3)
C5 C6 C1 120.9(3)
C8 C7 C12 120.3(3)
C8 C7 C3 133.1(3)
C12 C7 C3 106.7(3)
C9 C8 C7 117.5(4)
C8 C9 C10 122.8(4)
C8 C9 Br2 118.8(3)
C10 C9 Br2 118.4(3)
C9 C10 C11 120.1(4)
C12 C11 C10 117.9(4)
N1 C12 C11 129.5(4)
N1 C12 C7 109.0(3)
C11 C12 C7 121.5(3)
C4 N1 C12 109.3(3)
C4 N1 C13 125.6(3)
C12 N1 C13 125.0(4)

loop_
_geom_bond_atom_site_label_1
_geom_bond_atom_site_label_2
_geom_bond_distance
C1 C2 1.371(5)
C1 C6 1.393(6)
C1 Br1 1.900(4)
C2 C3 1.394(5)
C3 C4 1.414(5)
C3 C7 1.450(5)
C4 N1 1.377(5)
C4 C5 1.384(5)
C5 C6 1.385(6)
C7 C8 1.393(5)
C7 C12 1.403(5)
C8 C9 1.377(5)
C9 C10 1.383(6)
C9 Br2 1.901(4)
C10 C11 1.394(6)
C11 C12 1.382(6)
C12 N1 1.378(5)
C13 N1 1.452(4)

loop_
_cod_related_entry_id
_cod_related_entry_database
_cod_related_entry_code
1 ChemSpider 721226
